data_4317451
loop_
_publ_author_name
'Ajay Kayal'
'Sonny C. Lee'

_publ_contact_author_address
;
Department of Chemistry
Princeton University
Princeton
NJ 08544
USA
;
_publ_contact_author_email sclee@chemvax.princeton.edu
_publ_contact_author_fax '1 609 258 6746'
_publ_contact_author_name 'Sonny C. Lee'
_publ_contact_author_phone '1 609 258 3879'
_publ_section_title
;
 3,3'-Bis(triphenylsilyl)biphenoxide as a Sterically Hindered Ligand on
 Fe(II), Fe(III), and Cr(II)
;
_journal_name_full 'Inorganic Chemistry'
_journal_page_first 321
_journal_page_last 330
_journal_paper_doi 10.1021/ic010909y
_journal_volume 41
_journal_year 2002
_chemical_formula_sum 'C84 H72 Fe N4 O2 Si2'
_chemical_formula_weight 1281.49
_chemical_name_systematic
;
  ?
;
_space_group_IT_number 14
_symmetry_cell_setting monoclinic
_symmetry_space_group_name_Hall '-P 2ybc'
_symmetry_space_group_name_H-M 'P 1 21/c 1'
_atom_sites_solution_hydrogens geom
_atom_sites_solution_primary direct
_atom_sites_solution_secondary difmap
_audit_creation_method SHELXL
_cell_angle_alpha 90.00
_cell_angle_beta 99.9910(10)
_cell_angle_gamma 90.00
_cell_formula_units_Z 4
_cell_length_a 16.7731(6)
_cell_length_b 14.4705(3)
_cell_length_c 33.6776(12)
_cell_measurement_reflns_used 27019
_cell_measurement_temperature 200(2)
_cell_measurement_theta_max 22.46
_cell_measurement_theta_min 1.23
_cell_volume 8050.1(4)
_computing_cell_refinement DENZO-SMN
_computing_data_collection 'NONIUS COLLECT'
_computing_data_reduction DENZO-SMN
_computing_molecular_graphics 'Siemens SHELXTL'
_computing_publication_material 'Siemens SHELXTL'
_computing_structure_refinement 'Siemens SHELXTL'
_computing_structure_solution 'SHELXS-86 (Sheldrick, 1990)'
_diffrn_ambient_temperature 200(2)
_diffrn_measurement_device 'Nonius KappaCCD'
_diffrn_measurement_method '\w scans'
_diffrn_radiation_monochromator graphite
_diffrn_radiation_source 'fine-focus sealed tube'
_diffrn_radiation_type 'Mo K\a'
_diffrn_radiation_wavelength 0.71073
_diffrn_reflns_av_R_equivalents 0.0440
_diffrn_reflns_av_sigmaI/netI 0.0572
_diffrn_reflns_limit_h_max 18
_diffrn_reflns_limit_h_min 0
_diffrn_reflns_limit_k_max 15
_diffrn_reflns_limit_k_min 0
_diffrn_reflns_limit_l_max 35
_diffrn_reflns_limit_l_min -36
_diffrn_reflns_number 27019
_diffrn_reflns_theta_max 22.46
_diffrn_reflns_theta_min 1.23
_diffrn_standards_decay_% 0
_diffrn_standards_number none
_exptl_absorpt_coefficient_mu 0.262
_exptl_absorpt_correction_type none
_exptl_crystal_colour orange-red
_exptl_crystal_density_diffrn 1.057
_exptl_crystal_density_meas ?
_exptl_crystal_description needle
_exptl_crystal_F_000 2696
_exptl_crystal_size_max 0.25
_exptl_crystal_size_mid 0.05
_exptl_crystal_size_min 0.03
_refine_diff_density_max 0.391
_refine_diff_density_min -0.296
_refine_diff_density_rms 0.047
_refine_ls_extinction_method none
_refine_ls_goodness_of_fit_all 1.059
_refine_ls_goodness_of_fit_obs 1.174
_refine_ls_hydrogen_treatment constr
_refine_ls_matrix_type full
_refine_ls_number_parameters 846
_refine_ls_number_reflns 10445
_refine_ls_number_restraints 0
_refine_ls_restrained_S_all 1.059
_refine_ls_restrained_S_obs 1.174
_refine_ls_R_factor_all 0.0743
_refine_ls_R_factor_obs 0.0523
_refine_ls_shift/esd_max 0.001
_refine_ls_shift/esd_mean 0.000
_refine_ls_structure_factor_coef Fsqd
_refine_ls_weighting_details 'w=1/[\s^2^(Fo^2^)+(0.0549P)^2^+5.1056P] where P=(Fo^2^+2Fc^2^)/3'
_refine_ls_weighting_scheme calc
_refine_ls_wR_factor_all 0.1309
_refine_ls_wR_factor_obs 0.1236
_reflns_number_observed 7775
_reflns_number_total 10445
_reflns_observed_criterion I>2\s(I)
_cod_data_source_file ic010909y_6.cif
_cod_data_source_block 7.(CH2Cl2/Et2O)
_cod_depositor_comments
;
The following automatic conversions were performed:

'_exptl_crystal_density_meas' value 'not measured' was changed to '?'
- the value is perceived as not measured.

Automatic conversion script
Id: cif_fix_values 3008 2015-01-20 13:52:24Z robertas 

The following automatic conversions were performed:

'_refine_ls_weighting_scheme' value 'calc
w=1/[\s^2^(Fo^2^)+(0.0549P)^2^+5.1056P] where P=(Fo^2^+2Fc^2^)/3' was
changed to 'calc'. New tag '_refine_ls_weighting_details' was
created. The value of the new tag was set to
'w=1/[\s^2^(Fo^2^)+(0.0549P)^2^+5.1056P] where P=(Fo^2^+2Fc^2^)/3'.

Automatic conversion script
Id: cif_fix_values 3143 2015-03-26 13:38:13Z robertas 
;
_cod_original_sg_symbol_H-M 'P 21/c'
_cod_database_code 4317451

loop_
_symmetry_equiv_pos_as_xyz
'x, y, z'
'-x, y+1/2, -z+1/2'
'-x, -y, -z'
'x, -y-1/2, z-1/2'

loop_
_atom_site_aniso_label
_atom_site_aniso_U_11
_atom_site_aniso_U_22
_atom_site_aniso_U_33
_atom_site_aniso_U_23
_atom_site_aniso_U_13
_atom_site_aniso_U_12
Fe1 0.0304(3) 0.0183(2) 0.0388(3) -0.0011(2) 0.0082(2) -0.0012(2)
Si1 0.0299(6) 0.0296(5) 0.0407(6) -0.0001(4) 0.0065(5) 0.0007(4)
Si2 0.0349(6) 0.0232(5) 0.0400(6) -0.0016(4) 0.0081(5) -0.0031(4)
O1 0.048(2) 0.0185(12) 0.0355(14) -0.0012(10) 0.0107(12) -0.0054(11)
O2 0.0407(15) 0.0204(12) 0.0361(14) -0.0013(10) 0.0063(11) 0.0043(11)
N1 0.041(2) 0.023(2) 0.048(2) -0.0072(14) 0.0023(15) -0.0012(14)
N2 0.036(2) 0.027(2) 0.049(2) 0.006(2) 0.001(2) 0.0007(14)
N3 0.035(2) 0.041(2) 0.048(2) -0.0002(14) 0.010(2) -0.0024(15)
N4 0.034(2) 0.033(2) 0.043(2) -0.0002(13) 0.012(2) -0.0030(14)
C1 0.028(2) 0.033(2) 0.037(2) 0.006(2) 0.006(2) 0.000(2)
C2 0.037(2) 0.027(2) 0.043(2) -0.007(2) 0.016(2) -0.008(2)
C3 0.035(2) 0.026(2) 0.040(2) 0.000(2) 0.004(2) -0.002(2)
C4 0.034(2) 0.018(2) 0.043(2) 0.0002(15) 0.005(2) -0.002(2)
C11 0.033(2) 0.022(2) 0.034(2) -0.0030(15) 0.013(2) 0.000(2)
C12 0.031(2) 0.022(2) 0.035(2) -0.004(2) 0.014(2) -0.001(2)
C13 0.028(2) 0.023(2) 0.037(2) -0.0042(15) 0.012(2) 0.002(2)
C14 0.024(2) 0.035(2) 0.043(2) -0.006(2) 0.004(2) -0.003(2)
C15 0.034(2) 0.028(2) 0.046(2) -0.005(2) 0.014(2) -0.012(2)
C16 0.038(2) 0.023(2) 0.040(2) 0.002(2) 0.014(2) 0.001(2)
C21 0.032(2) 0.021(2) 0.033(2) 0.0067(14) 0.008(2) -0.001(2)
C22 0.033(2) 0.019(2) 0.037(2) 0.0023(15) 0.013(2) -0.001(2)
C23 0.032(2) 0.022(2) 0.034(2) 0.0006(14) 0.008(2) -0.007(2)
C24 0.034(2) 0.026(2) 0.043(2) 0.002(2) 0.006(2) -0.001(2)
C25 0.039(2) 0.027(2) 0.047(2) -0.001(2) 0.006(2) 0.007(2)
C26 0.046(2) 0.019(2) 0.044(2) -0.004(2) 0.011(2) -0.001(2)
C31 0.031(2) 0.035(2) 0.065(3) 0.003(2) 0.008(2) -0.003(2)
C32 0.036(2) 0.051(2) 0.076(3) -0.026(2) 0.007(2) 0.003(2)
C33 0.043(3) 0.065(3) 0.127(5) -0.041(3) 0.010(3) 0.002(3)
C34 0.044(3) 0.052(3) 0.190(7) -0.012(4) 0.031(4) -0.004(3)
C35 0.060(4) 0.078(4) 0.155(6) 0.054(4) 0.018(4) 0.023(3)
C36 0.051(3) 0.073(3) 0.102(4) 0.034(3) 0.018(3) 0.018(3)
C41 0.036(2) 0.029(2) 0.038(2) -0.008(2) 0.010(2) 0.001(2)
C42 0.046(3) 0.068(3) 0.038(2) -0.008(2) 0.011(2) -0.006(2)
C43 0.049(3) 0.076(3) 0.061(3) -0.029(2) 0.021(2) -0.023(2)
C44 0.081(4) 0.045(2) 0.054(3) -0.008(2) 0.032(3) -0.017(2)
C45 0.076(4) 0.054(3) 0.048(3) 0.012(2) 0.021(3) 0.016(2)
C46 0.047(3) 0.055(2) 0.045(3) 0.006(2) 0.012(2) 0.009(2)
C51 0.041(2) 0.039(2) 0.040(2) 0.003(2) 0.000(2) -0.003(2)
C52 0.055(3) 0.050(3) 0.077(3) -0.023(2) -0.014(2) 0.008(2)
C53 0.103(5) 0.046(3) 0.072(3) -0.020(2) -0.001(3) 0.002(3)
C54 0.084(4) 0.067(3) 0.056(3) -0.016(2) 0.001(3) -0.032(3)
C55 0.046(3) 0.118(4) 0.080(4) -0.034(3) -0.001(3) -0.028(3)
C56 0.039(3) 0.070(3) 0.063(3) -0.019(2) 0.005(2) -0.010(2)
C61 0.033(2) 0.026(2) 0.044(2) 0.001(2) -0.006(2) -0.003(2)
C62 0.044(3) 0.032(2) 0.076(3) 0.001(2) 0.006(2) -0.002(2)
C63 0.060(3) 0.022(2) 0.106(4) 0.012(2) -0.010(3) -0.007(2)
C64 0.077(4) 0.047(3) 0.085(4) 0.035(3) -0.014(3) -0.033(3)
C65 0.077(3) 0.063(3) 0.059(3) 0.014(2) 0.008(2) -0.029(3)
C66 0.059(3) 0.040(2) 0.049(3) 0.002(2) 0.007(2) -0.017(2)
C71 0.043(2) 0.023(2) 0.040(2) 0.002(2) 0.010(2) 0.002(2)
C72 0.047(2) 0.046(2) 0.045(2) -0.011(2) 0.012(2) -0.006(2)
C73 0.072(3) 0.039(2) 0.048(3) -0.010(2) 0.017(2) -0.003(2)
C74 0.055(3) 0.053(2) 0.049(3) -0.001(2) 0.026(2) 0.008(2)
C75 0.043(3) 0.068(3) 0.055(3) -0.005(2) 0.020(2) -0.009(2)
C76 0.045(3) 0.043(2) 0.046(2) -0.009(2) 0.015(2) -0.012(2)
C81 0.043(2) 0.023(2) 0.039(2) -0.007(2) 0.010(2) -0.004(2)
C82 0.044(3) 0.049(2) 0.044(2) 0.005(2) 0.006(2) -0.004(2)
C83 0.045(3) 0.076(3) 0.060(3) 0.011(2) 0.002(2) -0.014(2)
C84 0.049(3) 0.063(3) 0.053(3) 0.005(2) -0.012(2) 0.002(2)
C85 0.070(3) 0.039(2) 0.035(2) 0.001(2) -0.001(2) 0.001(2)
C86 0.055(3) 0.033(2) 0.041(2) -0.005(2) 0.009(2) -0.008(2)
C101 0.041(2) 0.024(2) 0.051(3) -0.010(2) -0.002(2) 0.006(2)
C102 0.048(3) 0.038(2) 0.055(3) -0.011(2) -0.004(2) 0.005(2)
C103 0.080(3) 0.042(3) 0.064(3) -0.020(2) -0.025(3) 0.017(2)
C104 0.108(4) 0.025(2) 0.086(4) -0.016(3) -0.038(3) 0.012(2)
C105 0.099(4) 0.027(2) 0.072(3) 0.000(2) -0.029(3) -0.006(2)
C106 0.050(3) 0.024(2) 0.056(3) -0.002(2) -0.014(2) 0.000(2)
C107 0.075(3) 0.064(3) 0.063(3) -0.026(2) 0.013(3) -0.006(2)
C108 0.070(3) 0.046(2) 0.062(3) 0.007(2) 0.004(2) -0.012(2)
C201 0.029(2) 0.034(2) 0.050(3) 0.007(2) -0.003(2) -0.005(2)
C202 0.035(2) 0.045(2) 0.058(3) 0.004(2) 0.004(2) -0.002(2)
C203 0.042(3) 0.054(3) 0.086(4) 0.001(2) 0.002(2) 0.009(2)
C204 0.055(3) 0.050(3) 0.083(4) 0.024(3) -0.012(3) 0.007(2)
C205 0.063(3) 0.052(3) 0.052(3) 0.015(2) -0.002(2) -0.002(2)
C206 0.047(3) 0.031(2) 0.056(3) 0.006(2) 0.000(2) -0.009(2)
C207 0.063(3) 0.077(3) 0.073(4) -0.006(2) 0.018(3) 0.014(3)
C208 0.088(4) 0.046(2) 0.053(3) 0.002(2) 0.017(3) 0.000(2)
C301 0.032(2) 0.050(2) 0.040(2) 0.004(2) 0.014(2) 0.002(2)
C302 0.033(2) 0.052(2) 0.055(3) 0.007(2) 0.014(2) -0.004(2)
C303 0.049(3) 0.074(3) 0.080(3) 0.013(3) 0.022(3) -0.011(2)
C304 0.046(3) 0.138(5) 0.067(4) 0.019(3) 0.032(3) 0.001(3)
C305 0.053(3) 0.106(4) 0.055(3) -0.003(3) 0.022(2) 0.008(3)
C306 0.042(3) 0.071(3) 0.051(3) -0.003(2) 0.010(2) 0.011(2)
C307 0.058(3) 0.046(2) 0.081(3) 0.001(2) 0.015(2) -0.011(2)
C308 0.078(3) 0.057(3) 0.076(3) -0.020(2) 0.012(3) -0.003(3)
C401 0.028(2) 0.041(2) 0.037(2) -0.004(2) 0.005(2) -0.008(2)
C402 0.040(2) 0.028(2) 0.045(2) -0.002(2) 0.010(2) -0.003(2)
C403 0.042(2) 0.039(2) 0.063(3) -0.002(2) 0.017(2) 0.007(2)
C404 0.043(3) 0.058(3) 0.060(3) -0.003(2) 0.025(2) -0.005(2)
C405 0.046(3) 0.042(2) 0.056(3) 0.004(2) 0.018(2) -0.012(2)
C406 0.034(2) 0.033(2) 0.051(2) 0.006(2) 0.008(2) -0.004(2)
C407 0.066(3) 0.033(2) 0.060(3) 0.001(2) 0.021(2) 0.001(2)
C408 0.070(3) 0.048(2) 0.087(3) 0.018(2) 0.029(3) 0.014(2)

loop_
_atom_site_label
_atom_site_type_symbol
_atom_site_fract_x
_atom_site_fract_y
_atom_site_fract_z
_atom_site_U_iso_or_equiv
_atom_site_thermal_displace_type
_atom_site_occupancy
_atom_site_calc_flag
_atom_site_refinement_flags
_atom_site_disorder_group
Fe1 Fe 0.32990(3) 0.72836(3) 0.337312(14) 0.0289(2) Uani 1 d . .
Si1 Si 0.19746(6) 0.55808(6) 0.22589(3) 0.0334(3) Uani 1 d . .
Si2 Si 0.52061(6) 0.68404(6) 0.45152(3) 0.0325(2) Uani 1 d . .
O1 O 0.31760(14) 0.62187(13) 0.29974(6) 0.0335(6) Uani 1 d . .
O2 O 0.38504(13) 0.65862(13) 0.38444(6) 0.0324(6) Uani 1 d . .
N1 N 0.3524(2) 0.9065(2) 0.38401(9) 0.0379(7) Uani 1 d . .
N2 N 0.2420(2) 0.8563(2) 0.27378(9) 0.0381(7) Uani 1 d . .
N3 N 0.1827(2) 0.6860(2) 0.37560(9) 0.0410(8) Uani 1 d . .
N4 N 0.4842(2) 0.7396(2) 0.30212(8) 0.0357(7) Uani 1 d . .
C1 C 0.3465(2) 0.8357(2) 0.36789(10) 0.0323(8) Uani 1 d . .
C2 C 0.2753(2) 0.8024(2) 0.29694(11) 0.0348(9) Uani 1 d . .
C3 C 0.2359(2) 0.7017(2) 0.35888(11) 0.0340(8) Uani 1 d . .
C4 C 0.4278(2) 0.7409(2) 0.31696(11) 0.0320(8) Uani 1 d . .
C11 C 0.3263(2) 0.4828(2) 0.33898(10) 0.0288(8) Uani 1 d . .
C12 C 0.2911(2) 0.5380(2) 0.30564(10) 0.0285(8) Uani 1 d . .
C13 C 0.2307(2) 0.5001(2) 0.27543(10) 0.0286(8) Uani 1 d . .
C14 C 0.1955(2) 0.4152(2) 0.28301(11) 0.0341(8) Uani 1 d . .
H14 H 0.1533(2) 0.3906(2) 0.26344(11) 0.041 Uiso 1 calc R .
C15 C 0.2210(2) 0.3670(2) 0.31815(11) 0.0352(9) Uani 1 d . .
H15 H 0.1937(2) 0.3122(2) 0.32377(11) 0.042 Uiso 1 calc R .
C16 C 0.2863(2) 0.3988(2) 0.34500(10) 0.0327(8) Uani 1 d . .
H16 H 0.3054(2) 0.3634(2) 0.36847(10) 0.039 Uiso 1 calc R .
C21 C 0.4057(2) 0.5001(2) 0.36498(9) 0.0282(8) Uani 1 d . .
C22 C 0.4294(2) 0.5823(2) 0.38736(10) 0.0290(8) Uani 1 d . .
C23 C 0.5000(2) 0.5820(2) 0.41751(10) 0.0292(8) Uani 1 d . .
C24 C 0.5505(2) 0.5051(2) 0.42211(10) 0.0342(8) Uani 1 d . .
H24 H 0.5983(2) 0.5057(2) 0.44193(10) 0.041 Uiso 1 calc R .
C25 C 0.5319(2) 0.4274(2) 0.39804(11) 0.0382(9) Uani 1 d . .
H25 H 0.5678(2) 0.3761(2) 0.40049(11) 0.046 Uiso 1 calc R .
C26 C 0.4607(2) 0.4257(2) 0.37058(11) 0.0358(9) Uani 1 d . .
H26 H 0.4481(2) 0.3718(2) 0.35463(11) 0.043 Uiso 1 calc R .
C31 C 0.1213(2) 0.6515(2) 0.23093(12) 0.0436(10) Uani 1 d . .
C32 C 0.1051(2) 0.6732(3) 0.26848(14) 0.0544(11) Uani 1 d . .
H32 H 0.1320(2) 0.6389(3) 0.29092(14) 0.065 Uiso 1 calc R .
C33 C 0.0526(3) 0.7410(3) 0.2755(2) 0.079(2) Uani 1 d . .
H33 H 0.0428(3) 0.7535(3) 0.3019(2) 0.095 Uiso 1 calc R .
C34 C 0.0146(3) 0.7902(3) 0.2430(3) 0.094(2) Uani 1 d . .
H34 H -0.0211(3) 0.8386(3) 0.2474(3) 0.113 Uiso 1 calc R .
C35 C 0.0255(3) 0.7731(4) 0.2051(2) 0.098(2) Uani 1 d . .
H35 H -0.0029(3) 0.8078(4) 0.1832(2) 0.117 Uiso 1 calc R .
C36 C 0.0808(3) 0.7013(3) 0.1984(2) 0.0746(14) Uani 1 d . .
H36 H 0.0895(3) 0.6880(3) 0.1718(2) 0.089 Uiso 1 calc R .
C41 C 0.2788(2) 0.6066(2) 0.19930(10) 0.0339(8) Uani 1 d . .
C42 C 0.3582(2) 0.6240(3) 0.21682(12) 0.0500(10) Uani 1 d . .
H42 H 0.3766(2) 0.6086(3) 0.24431(12) 0.060 Uiso 1 calc R .
C43 C 0.4119(3) 0.6645(3) 0.19399(14) 0.0605(12) Uani 1 d . .
H43 H 0.4664(3) 0.6760(3) 0.20624(14) 0.073 Uiso 1 calc R .
C44 C 0.3867(3) 0.6873(3) 0.15471(14) 0.0576(12) Uani 1 d . .
H44 H 0.4233(3) 0.7150(3) 0.13970(14) 0.069 Uiso 1 calc R .
C45 C 0.3093(3) 0.6704(3) 0.13695(13) 0.0578(12) Uani 1 d . .
H45 H 0.2916(3) 0.6867(3) 0.10952(13) 0.069 Uiso 1 calc R .
C46 C 0.2562(2) 0.6296(2) 0.15854(12) 0.0483(10) Uani 1 d . .
H46 H 0.2026(2) 0.6167(2) 0.14537(12) 0.058 Uiso 1 calc R .
C51 C 0.1486(2) 0.4649(2) 0.19034(11) 0.0409(9) Uani 1 d . .
C52 C 0.1968(3) 0.3928(3) 0.18151(13) 0.0636(13) Uani 1 d . .
H52 H 0.2531(3) 0.3938(3) 0.19206(13) 0.076 Uiso 1 calc R .
C53 C 0.1644(3) 0.3185(3) 0.15739(14) 0.0758(15) Uani 1 d . .
H53 H 0.1984(3) 0.2687(3) 0.15264(14) 0.091 Uiso 1 calc R .
C54 C 0.0845(3) 0.3169(3) 0.14072(13) 0.0702(14) Uani 1 d . .
H54 H 0.0627(3) 0.2672(3) 0.12387(13) 0.084 Uiso 1 calc R .
C55 C 0.0365(3) 0.3881(4) 0.14862(15) 0.083(2) Uani 1 d . .
H55 H -0.0192(3) 0.3881(4) 0.13675(15) 0.099 Uiso 1 calc R .
C56 C 0.0672(2) 0.4604(3) 0.17363(13) 0.0580(11) Uani 1 d . .
H56 H 0.0317(2) 0.5078(3) 0.17942(13) 0.070 Uiso 1 calc R .
C61 C 0.5461(2) 0.7905(2) 0.42482(11) 0.0359(9) Uani 1 d . .
C62 C 0.5341(2) 0.8803(2) 0.43841(13) 0.0510(11) Uani 1 d . .
H62 H 0.5081(2) 0.8884(2) 0.46105(13) 0.061 Uiso 1 calc R .
C63 C 0.5593(3) 0.9570(2) 0.4196(2) 0.0660(14) Uani 1 d . .
H63 H 0.5500(3) 1.0170(2) 0.4294(2) 0.079 Uiso 1 calc R .
C64 C 0.5976(3) 0.9475(3) 0.3872(2) 0.0730(15) Uani 1 d . .
H64 H 0.6146(3) 1.0007(3) 0.3744(2) 0.088 Uiso 1 calc R .
C65 C 0.6115(3) 0.8613(3) 0.37320(13) 0.0667(13) Uani 1 d . .
H65 H 0.6383(3) 0.8546(3) 0.35074(13) 0.080 Uiso 1 calc R .
C66 C 0.5862(2) 0.7835(2) 0.39189(11) 0.0493(10) Uani 1 d . .
H66 H 0.5965(2) 0.7240(2) 0.38199(11) 0.059 Uiso 1 calc R .
C71 C 0.4376(2) 0.7061(2) 0.48123(10) 0.0351(9) Uani 1 d . .
C72 C 0.4510(2) 0.7616(2) 0.51554(11) 0.0455(10) Uani 1 d . .
H72 H 0.5031(2) 0.7881(2) 0.52360(11) 0.055 Uiso 1 calc R .
C73 C 0.3919(3) 0.7798(2) 0.53839(12) 0.0523(11) Uani 1 d . .
H73 H 0.4029(3) 0.8195(2) 0.56115(12) 0.063 Uiso 1 calc R .
C74 C 0.3167(3) 0.7395(3) 0.52769(12) 0.0502(10) Uani 1 d . .
H74 H 0.2754(3) 0.7516(3) 0.54307(12) 0.060 Uiso 1 calc R .
C75 C 0.3014(2) 0.6820(3) 0.49482(12) 0.0541(11) Uani 1 d . .
H75 H 0.2504(2) 0.6522(3) 0.48801(12) 0.065 Uiso 1 calc R .
C76 C 0.3612(2) 0.6676(2) 0.47159(11) 0.0438(10) Uani 1 d . .
H76 H 0.3491(2) 0.6300(2) 0.44821(11) 0.053 Uiso 1 calc R .
C81 C 0.6149(2) 0.6578(2) 0.48936(10) 0.0346(9) Uani 1 d . .
C82 C 0.6899(2) 0.6968(2) 0.48635(11) 0.0459(10) Uani 1 d . .
H82 H 0.6928(2) 0.7402(2) 0.46549(11) 0.055 Uiso 1 calc R .
C83 C 0.7604(3) 0.6742(3) 0.51277(13) 0.0610(12) Uani 1 d . .
H83 H 0.8105(3) 0.7017(3) 0.50982(13) 0.073 Uiso 1 calc R .
C84 C 0.7570(3) 0.6116(3) 0.54333(12) 0.0574(11) Uani 1 d . .
H84 H 0.8049(3) 0.5956(3) 0.56147(12) 0.069 Uiso 1 calc R .
C85 C 0.6846(3) 0.5725(2) 0.54750(11) 0.0489(10) Uani 1 d . .
H85 H 0.6825(3) 0.5297(2) 0.56868(11) 0.059 Uiso 1 calc R .
C86 C 0.6142(2) 0.5949(2) 0.52103(11) 0.0429(10) Uani 1 d . .
H86 H 0.5645(2) 0.5671(2) 0.52443(11) 0.051 Uiso 1 calc R .
C101 C 0.3599(2) 1.0004(2) 0.39369(11) 0.0400(9) Uani 1 d . .
C102 C 0.3486(2) 1.0292(2) 0.43186(12) 0.0482(10) Uani 1 d . .
C103 C 0.3558(3) 1.1242(3) 0.43945(14) 0.0665(13) Uani 1 d . .
H103 H 0.3493(3) 1.1473(3) 0.46509(14) 0.080 Uiso 1 calc R .
C104 C 0.3721(3) 1.1843(3) 0.4105(2) 0.079(2) Uani 1 d . .
H104 H 0.3753(3) 1.2487(3) 0.4162(2) 0.095 Uiso 1 calc R .
C105 C 0.3839(3) 1.1532(3) 0.37366(15) 0.0712(14) Uani 1 d . .
H105 H 0.3956(3) 1.1963(3) 0.35415(15) 0.085 Uiso 1 calc R .
C106 C 0.3791(2) 1.0597(2) 0.36426(12) 0.0461(10) Uani 1 d . .
C107 C 0.3326(3) 0.9633(3) 0.46396(13) 0.0674(13) Uani 1 d . .
H10A H 0.2755(5) 0.9673(14) 0.4668(6) 0.101 Uiso 1 calc R .
H10B H 0.3669(13) 0.9794(12) 0.4896(2) 0.101 Uiso 1 calc R .
H10C H 0.3449(17) 0.9002(4) 0.4564(4) 0.101 Uiso 1 calc R .
C108 C 0.3956(3) 1.0252(3) 0.32487(12) 0.0599(12) Uani 1 d . .
H10D H 0.4130(15) 1.0767(4) 0.3095(4) 0.090 Uiso 1 calc R .
H10E H 0.3462(5) 0.9978(16) 0.3096(3) 0.090 Uiso 1 calc R .
H10F H 0.4383(11) 0.9783(13) 0.32953(12) 0.090 Uiso 1 calc R .
C201 C 0.1962(2) 0.9251(2) 0.25149(12) 0.0388(9) Uani 1 d . .
C202 C 0.1528(2) 0.9851(3) 0.27223(12) 0.0466(10) Uani 1 d . .
C203 C 0.1069(2) 1.0532(3) 0.2497(2) 0.0619(12) Uani 1 d . .
H203 H 0.0772(2) 1.0960(3) 0.2628(2) 0.074 Uiso 1 calc R .
C204 C 0.1042(3) 1.0593(3) 0.2086(2) 0.0654(13) Uani 1 d . .
H204 H 0.0723(3) 1.1059(3) 0.1936(2) 0.079 Uiso 1 calc R .
C205 C 0.1474(3) 0.9982(3) 0.18914(13) 0.0569(11) Uani 1 d . .
H205 H 0.1445(3) 1.0030(3) 0.16080(13) 0.068 Uiso 1 calc R .
C206 C 0.1950(2) 0.9297(2) 0.21033(12) 0.0458(10) Uani 1 d . .
C207 C 0.1565(3) 0.9765(3) 0.31713(13) 0.0703(13) Uani 1 d . .
H20A H 0.1186(13) 1.0205(14) 0.3259(2) 0.105 Uiso 1 calc R .
H20B H 0.2116(5) 0.9901(19) 0.33101(14) 0.105 Uiso 1 calc R .
H20C H 0.1417(17) 0.9135(6) 0.3237(2) 0.105 Uiso 1 calc R .
C208 C 0.2454(3) 0.8655(3) 0.18945(12) 0.0618(12) Uani 1 d . .
H20D H 0.3028(3) 0.8736(13) 0.2010(5) 0.093 Uiso 1 calc R .
H20E H 0.2368(12) 0.8799(12) 0.1606(2) 0.093 Uiso 1 calc R .
H20F H 0.2294(11) 0.8014(3) 0.1932(7) 0.093 Uiso 1 calc R .
C301 C 0.1216(2) 0.6700(2) 0.39883(11) 0.0396(9) Uani 1 d . .
C302 C 0.0778(2) 0.5880(3) 0.39356(12) 0.0459(10) Uani 1 d . .
C303 C 0.0186(3) 0.5763(3) 0.41701(15) 0.0659(13) Uani 1 d . .
H303 H -0.0135(3) 0.5218(3) 0.41415(15) 0.079 Uiso 1 calc R .
C304 C 0.0056(3) 0.6426(4) 0.44443(15) 0.081(2) Uani 1 d . .
H304 H -0.0350(3) 0.6327(4) 0.46048(15) 0.097 Uiso 1 calc R .
C305 C 0.0498(3) 0.7227(4) 0.44908(13) 0.0700(13) Uani 1 d . .
H305 H 0.0397(3) 0.7674(4) 0.46825(13) 0.084 Uiso 1 calc R .
C306 C 0.1091(2) 0.7389(3) 0.42607(12) 0.0548(11) Uani 1 d . .
C307 C 0.0949(3) 0.5164(3) 0.36393(13) 0.0610(12) Uani 1 d . .
H30A H 0.1536(3) 0.5086(13) 0.3662(6) 0.092 Uiso 1 calc R .
H30B H 0.0719(14) 0.5363(9) 0.33653(15) 0.092 Uiso 1 calc R .
H30C H 0.0705(14) 0.4575(5) 0.3697(5) 0.092 Uiso 1 calc R .
C308 C 0.1585(3) 0.8263(3) 0.42985(14) 0.0707(13) Uani 1 d . .
H30D H 0.1538(14) 0.8559(11) 0.4034(2) 0.106 Uiso 1 calc R .
H30E H 0.2154(4) 0.8114(4) 0.4400(8) 0.106 Uiso 1 calc R .
H30F H 0.1385(12) 0.8685(9) 0.4487(7) 0.106 Uiso 1 calc R .
C401 C 0.5538(2) 0.7323(2) 0.28420(10) 0.0355(9) Uani 1 d . .
C402 C 0.6003(2) 0.6524(2) 0.29089(10) 0.0372(9) Uani 1 d . .
C403 C 0.6683(2) 0.6478(2) 0.27286(12) 0.0469(10) Uani 1 d . .
H403 H 0.7023(2) 0.5949(2) 0.27707(12) 0.056 Uiso 1 calc R .
C404 C 0.6877(2) 0.7185(3) 0.24898(12) 0.0518(11) Uani 1 d . .
H404 H 0.7347(2) 0.7139(3) 0.23690(12) 0.062 Uiso 1 calc R .
C405 C 0.6394(2) 0.7963(2) 0.24238(12) 0.0470(10) Uani 1 d . .
H405 H 0.6531(2) 0.8442(2) 0.22552(12) 0.056 Uiso 1 calc R .
C406 C 0.5719(2) 0.8049(2) 0.25992(11) 0.0392(9) Uani 1 d . .
C407 C 0.5772(3) 0.5741(2) 0.31641(12) 0.0516(11) Uani 1 d . .
H40A H 0.5188(4) 0.5626(11) 0.3094(5) 0.077 Uiso 1 calc R .
H40B H 0.5909(13) 0.5908(7) 0.34498(12) 0.077 Uiso 1 calc R .
H40C H 0.6068(11) 0.5181(5) 0.3114(6) 0.077 Uiso 1 calc R .
C408 C 0.5186(3) 0.8897(3) 0.25304(14) 0.0666(13) Uani 1 d . .
H40D H 0.5188(14) 0.9214(11) 0.2788(2) 0.100 Uiso 1 calc R .
H40E H 0.4632(5) 0.8711(3) 0.2416(8) 0.100 Uiso 1 calc R .
H40F H 0.5392(10) 0.9315(9) 0.2343(7) 0.100 Uiso 1 calc R .

loop_
_atom_type_symbol
_atom_type_description
_atom_type_scat_dispersion_real
_atom_type_scat_dispersion_imag
_atom_type_scat_source
C C 0.0033 0.0016 'International Tables Vol C Tables 4.2.6.8 and 6.1.1.4'
H H 0.0000 0.0000 'International Tables Vol C Tables 4.2.6.8 and 6.1.1.4'
N N 0.0061 0.0033 'International Tables Vol C Tables 4.2.6.8 and 6.1.1.4'
O O 0.0106 0.0060 'International Tables Vol C Tables 4.2.6.8 and 6.1.1.4'
Si Si 0.0817 0.0704 'International Tables Vol C Tables 4.2.6.8 and 6.1.1.4'
Fe Fe 0.3463 0.8444 'International Tables Vol C Tables 4.2.6.8 and 6.1.1.4'

loop_
_geom_angle_atom_site_label_1
_geom_angle_atom_site_label_2
_geom_angle_atom_site_label_3
_geom_angle
_geom_angle_site_symmetry_1
_geom_angle_site_symmetry_3
_geom_angle_publ_flag
C2 Fe1 C1 86.00(14) . . ?
C2 Fe1 C3 93.53(14) . . ?
C1 Fe1 C3 90.71(14) . . ?
C2 Fe1 C4 91.63(14) . . ?
C1 Fe1 C4 93.69(14) . . ?
C3 Fe1 C4 173.45(13) . . ?
C2 Fe1 O2 174.04(12) . . ?
C1 Fe1 O2 88.71(12) . . ?
C3 Fe1 O2 83.79(12) . . ?
C4 Fe1 O2 91.45(12) . . ?
C2 Fe1 O1 89.88(12) . . ?
C1 Fe1 O1 173.23(12) . . ?
C3 Fe1 O1 94.90(12) . . ?
C4 Fe1 O1 81.06(11) . . ?
O2 Fe1 O1 95.64(8) . . ?
C13 Si1 C31 110.1(2) . . ?
C13 Si1 C51 105.96(15) . . ?
C31 Si1 C51 110.0(2) . . ?
C13 Si1 C41 117.5(2) . . ?
C31 Si1 C41 109.37(15) . . ?
C51 Si1 C41 103.5(2) . . ?
C23 Si2 C61 112.99(15) . . ?
C23 Si2 C71 112.75(15) . . ?
C61 Si2 C71 111.62(15) . . ?
C23 Si2 C81 107.45(14) . . ?
C61 Si2 C81 104.79(15) . . ?
C71 Si2 C81 106.6(2) . . ?
C12 O1 Fe1 128.3(2) . . ?
C22 O2 Fe1 131.7(2) . . ?
C1 N1 C101 165.5(3) . . ?
C2 N2 C201 170.4(3) . . ?
C3 N3 C301 175.3(3) . . ?
C4 N4 C401 176.7(3) . . ?
N1 C1 Fe1 173.8(3) . . ?
N2 C2 Fe1 173.7(3) . . ?
N3 C3 Fe1 173.7(3) . . ?
N4 C4 Fe1 172.1(3) . . ?
C16 C11 C12 116.9(3) . . ?
C16 C11 C21 117.3(3) . . ?
C12 C11 C21 125.4(3) . . ?
O1 C12 C13 117.8(3) . . ?
O1 C12 C11 122.1(3) . . ?
C13 C12 C11 119.8(3) . . ?
C14 C13 C12 118.6(3) . . ?
C14 C13 Si1 119.1(3) . . ?
C12 C13 Si1 122.3(2) . . ?
C15 C14 C13 121.5(3) . . ?
C16 C15 C14 119.2(3) . . ?
C15 C16 C11 122.4(3) . . ?
C26 C21 C22 116.7(3) . . ?
C26 C21 C11 116.7(3) . . ?
C22 C21 C11 126.3(3) . . ?
O2 C22 C23 116.3(3) . . ?
O2 C22 C21 123.6(3) . . ?
C23 C22 C21 119.8(3) . . ?
C24 C23 C22 119.9(3) . . ?
C24 C23 Si2 121.4(3) . . ?
C22 C23 Si2 118.7(2) . . ?
C25 C24 C23 120.8(3) . . ?
C26 C25 C24 119.0(3) . . ?
C25 C26 C21 123.2(3) . . ?
C32 C31 C36 117.5(4) . . ?
C32 C31 Si1 119.4(3) . . ?
C36 C31 Si1 123.1(3) . . ?
C33 C32 C31 123.9(5) . . ?
C34 C33 C32 117.5(5) . . ?
C35 C34 C33 122.9(5) . . ?
C34 C35 C36 118.8(5) . . ?
C31 C36 C35 119.4(5) . . ?
C42 C41 C46 116.9(3) . . ?
C42 C41 Si1 125.9(3) . . ?
C46 C41 Si1 117.2(3) . . ?
C41 C42 C43 120.1(4) . . ?
C44 C43 C42 120.8(4) . . ?
C45 C44 C43 119.9(4) . . ?
C44 C45 C46 120.2(4) . . ?
C45 C46 C41 122.0(4) . . ?
C52 C51 C56 116.6(4) . . ?
C52 C51 Si1 117.9(3) . . ?
C56 C51 Si1 125.4(3) . . ?
C51 C52 C53 121.5(4) . . ?
C54 C53 C52 120.5(4) . . ?
C53 C54 C55 118.7(4) . . ?
C54 C55 C56 121.3(4) . . ?
C51 C56 C55 121.2(4) . . ?
C66 C61 C62 116.2(3) . . ?
C66 C61 Si2 120.2(2) . . ?
C62 C61 Si2 123.2(3) . . ?
C63 C62 C61 121.5(4) . . ?
C64 C63 C62 120.6(4) . . ?
C63 C64 C65 120.0(4) . . ?
C64 C65 C66 119.9(4) . . ?
C65 C66 C61 121.8(4) . . ?
C76 C71 C72 115.8(3) . . ?
C76 C71 Si2 123.3(3) . . ?
C72 C71 Si2 120.9(3) . . ?
C73 C72 C71 123.0(4) . . ?
C74 C73 C72 119.1(4) . . ?
C75 C74 C73 120.1(4) . . ?
C74 C75 C76 119.5(4) . . ?
C71 C76 C75 122.5(3) . . ?
C82 C81 C86 116.3(3) . . ?
C82 C81 Si2 121.9(3) . . ?
C86 C81 Si2 121.7(3) . . ?
C83 C82 C81 122.4(4) . . ?
C84 C83 C82 119.4(4) . . ?
C85 C84 C83 120.0(4) . . ?
C84 C85 C86 120.6(4) . . ?
C85 C86 C81 121.3(4) . . ?
C106 C101 C102 123.9(3) . . ?
C106 C101 N1 117.2(3) . . ?
C102 C101 N1 118.9(3) . . ?
C101 C102 C103 116.1(4) . . ?
C101 C102 C107 123.0(3) . . ?
C103 C102 C107 120.9(4) . . ?
C104 C103 C102 121.1(4) . . ?
C105 C104 C103 121.0(4) . . ?
C104 C105 C106 121.1(4) . . ?
C105 C106 C101 116.8(4) . . ?
C105 C106 C108 121.2(4) . . ?
C101 C106 C108 122.0(3) . . ?
C206 C201 C202 123.6(3) . . ?
C206 C201 N2 118.9(3) . . ?
C202 C201 N2 117.5(3) . . ?
C203 C202 C201 117.0(4) . . ?
C203 C202 C207 121.9(4) . . ?
C201 C202 C207 121.1(3) . . ?
C204 C203 C202 120.8(4) . . ?
C205 C204 C203 120.5(4) . . ?
C204 C205 C206 121.1(4) . . ?
C201 C206 C205 117.1(4) . . ?
C201 C206 C208 121.7(3) . . ?
C205 C206 C208 121.2(4) . . ?
C302 C301 C306 123.8(3) . . ?
C302 C301 N3 119.1(3) . . ?
C306 C301 N3 117.0(3) . . ?
C303 C302 C301 116.6(4) . . ?
C303 C302 C307 122.3(4) . . ?
C301 C302 C307 121.1(3) . . ?
C304 C303 C302 120.7(4) . . ?
C305 C304 C303 121.4(4) . . ?
C304 C305 C306 120.5(4) . . ?
C305 C306 C301 116.9(4) . . ?
C305 C306 C308 122.3(4) . . ?
C301 C306 C308 120.8(4) . . ?
C402 C401 C406 123.2(3) . . ?
C402 C401 N4 118.5(3) . . ?
C406 C401 N4 118.4(3) . . ?
C403 C402 C401 116.8(3) . . ?
C403 C402 C407 121.8(3) . . ?
C401 C402 C407 121.5(3) . . ?
C404 C403 C402 121.2(3) . . ?
C403 C404 C405 120.6(4) . . ?
C406 C405 C404 120.7(3) . . ?
C405 C406 C401 117.6(3) . . ?
C405 C406 C408 121.2(3) . . ?
C401 C406 C408 121.1(3) . . ?

loop_
_geom_bond_atom_site_label_1
_geom_bond_atom_site_label_2
_geom_bond_distance
_geom_bond_site_symmetry_2
_geom_bond_publ_flag
Fe1 C2 1.845(4) . ?
Fe1 C1 1.858(4) . ?
Fe1 C3 1.886(4) . ?
Fe1 C4 1.895(4) . ?
Fe1 O2 1.971(2) . ?
Fe1 O1 1.982(2) . ?
Si1 C13 1.864(3) . ?
Si1 C31 1.888(4) . ?
Si1 C51 1.892(4) . ?
Si1 C41 1.892(3) . ?
Si2 C23 1.864(3) . ?
Si2 C61 1.870(3) . ?
Si2 C71 1.877(4) . ?
Si2 C81 1.889(4) . ?
O1 C12 1.319(3) . ?
O2 C22 1.326(4) . ?
N1 C1 1.155(4) . ?
N1 C101 1.399(4) . ?
N2 C2 1.172(4) . ?
N2 C201 1.396(5) . ?
N3 C3 1.158(4) . ?
N3 C301 1.412(5) . ?
N4 C4 1.144(4) . ?
N4 C401 1.408(4) . ?
C11 C16 1.420(4) . ?
C11 C12 1.420(4) . ?
C11 C21 1.482(5) . ?
C12 C13 1.416(4) . ?
C13 C14 1.405(4) . ?
C14 C15 1.377(5) . ?
C15 C16 1.373(5) . ?
C21 C26 1.409(4) . ?
C21 C22 1.426(4) . ?
C22 C23 1.420(5) . ?
C23 C24 1.391(4) . ?
C24 C25 1.390(4) . ?
C25 C26 1.379(5) . ?
C31 C32 1.375(5) . ?
C31 C36 1.387(5) . ?
C32 C33 1.367(6) . ?
C33 C34 1.367(8) . ?
C34 C35 1.340(8) . ?
C35 C36 1.438(7) . ?
C41 C42 1.383(5) . ?
C41 C46 1.400(5) . ?
C42 C43 1.409(5) . ?
C43 C44 1.358(6) . ?
C44 C45 1.354(6) . ?
C45 C46 1.376(5) . ?
C51 C52 1.383(5) . ?
C51 C56 1.385(5) . ?
C52 C53 1.400(6) . ?
C53 C54 1.359(6) . ?
C54 C55 1.362(6) . ?
C55 C56 1.386(6) . ?
C61 C66 1.396(5) . ?
C61 C62 1.404(5) . ?
C62 C63 1.379(5) . ?
C63 C64 1.366(6) . ?
C64 C65 1.367(6) . ?
C65 C66 1.392(5) . ?
C71 C76 1.384(5) . ?
C71 C72 1.392(5) . ?
C72 C73 1.382(5) . ?
C73 C74 1.379(5) . ?
C74 C75 1.373(5) . ?
C75 C76 1.390(5) . ?
C81 C82 1.398(5) . ?
C81 C86 1.404(5) . ?
C82 C83 1.389(5) . ?
C83 C84 1.380(5) . ?
C84 C85 1.368(5) . ?
C85 C86 1.390(5) . ?
C101 C106 1.390(5) . ?
C101 C102 1.395(5) . ?
C102 C103 1.400(5) . ?
C102 C107 1.500(6) . ?
C103 C104 1.369(6) . ?
C104 C105 1.367(6) . ?
C105 C106 1.388(5) . ?
C106 C108 1.488(5) . ?
C201 C206 1.384(5) . ?
C201 C202 1.396(5) . ?
C202 C203 1.391(5) . ?
C202 C207 1.508(5) . ?
C203 C204 1.380(6) . ?
C204 C205 1.378(6) . ?
C205 C206 1.390(5) . ?
C206 C208 1.509(5) . ?
C301 C302 1.391(5) . ?
C301 C306 1.394(5) . ?
C302 C303 1.382(5) . ?
C302 C307 1.501(5) . ?
C303 C304 1.375(6) . ?
C304 C305 1.370(7) . ?
C305 C306 1.382(6) . ?
C306 C308 1.506(6) . ?
C401 C402 1.392(5) . ?
C401 C406 1.397(5) . ?
C402 C403 1.383(5) . ?
C402 C407 1.513(5) . ?
C403 C404 1.374(5) . ?
C404 C405 1.381(5) . ?
C405 C406 1.370(5) . ?
C406 C408 1.513(5) . ?

loop_
_geom_torsion_atom_site_label_1
_geom_torsion_atom_site_label_2
_geom_torsion_atom_site_label_3
_geom_torsion_atom_site_label_4
_geom_torsion
_geom_torsion_site_symmetry_1
_geom_torsion_site_symmetry_2
_geom_torsion_site_symmetry_3
_geom_torsion_site_symmetry_4
_geom_torsion_publ_flag
C2 Fe1 O1 C12 -130.4(3) . . . . ?
C1 Fe1 O1 C12 177.2(10) . . . . ?
C3 Fe1 O1 C12 -36.9(3) . . . . ?
C4 Fe1 O1 C12 137.9(3) . . . . ?
O2 Fe1 O1 C12 47.3(3) . . . . ?
C2 Fe1 O2 C22 -176.8(11) . . . . ?
C1 Fe1 O2 C22 -149.4(3) . . . . ?
C3 Fe1 O2 C22 119.8(3) . . . . ?
C4 Fe1 O2 C22 -55.7(3) . . . . ?
O1 Fe1 O2 C22 25.4(3) . . . . ?
C101 N1 C1 Fe1 -37.5(37) . . . . ?
C2 Fe1 C1 N1 4.9(27) . . . . ?
C3 Fe1 C1 N1 -88.6(27) . . . . ?
C4 Fe1 C1 N1 96.2(27) . . . . ?
O2 Fe1 C1 N1 -172.4(27) . . . . ?
O1 Fe1 C1 N1 57.4(33) . . . . ?
C201 N2 C2 Fe1 -47.8(41) . . . . ?
C1 Fe1 C2 N2 -1.3(27) . . . . ?
C3 Fe1 C2 N2 89.1(27) . . . . ?
C4 Fe1 C2 N2 -94.9(27) . . . . ?
O2 Fe1 C2 N2 26.2(36) . . . . ?
O1 Fe1 C2 N2 -176.0(27) . . . . ?
C301 N3 C3 Fe1 19.1(63) . . . . ?
C2 Fe1 C3 N3 -140.8(26) . . . . ?
C1 Fe1 C3 N3 -54.8(26) . . . . ?
C4 Fe1 C3 N3 77.4(30) . . . . ?
O2 Fe1 C3 N3 33.8(26) . . . . ?
O1 Fe1 C3 N3 129.0(26) . . . . ?
C401 N4 C4 Fe1 -43.0(74) . . . . ?
C2 Fe1 C4 N4 -90.9(21) . . . . ?
C1 Fe1 C4 N4 -177.0(21) . . . . ?
C3 Fe1 C4 N4 50.9(29) . . . . ?
O2 Fe1 C4 N4 94.2(21) . . . . ?
O1 Fe1 C4 N4 -1.3(21) . . . . ?
Fe1 O1 C12 C13 130.8(2) . . . . ?
Fe1 O1 C12 C11 -55.2(4) . . . . ?
C16 C11 C12 O1 172.2(3) . . . . ?
C21 C11 C12 O1 -15.1(5) . . . . ?
C16 C11 C12 C13 -13.9(4) . . . . ?
C21 C11 C12 C13 158.8(3) . . . . ?
O1 C12 C13 C14 -173.3(3) . . . . ?
C11 C12 C13 C14 12.5(4) . . . . ?
O1 C12 C13 Si1 7.5(4) . . . . ?
C11 C12 C13 Si1 -166.6(2) . . . . ?
C31 Si1 C13 C14 99.2(3) . . . . ?
C51 Si1 C13 C14 -19.7(3) . . . . ?
C41 Si1 C13 C14 -134.7(2) . . . . ?
C31 Si1 C13 C12 -81.7(3) . . . . ?
C51 Si1 C13 C12 159.4(3) . . . . ?
C41 Si1 C13 C12 44.4(3) . . . . ?
C12 C13 C14 C15 -2.8(5) . . . . ?
Si1 C13 C14 C15 176.4(2) . . . . ?
C13 C14 C15 C16 -5.1(5) . . . . ?
C14 C15 C16 C11 3.4(5) . . . . ?
C12 C11 C16 C15 6.0(5) . . . . ?
C21 C11 C16 C15 -167.3(3) . . . . ?
C16 C11 C21 C26 44.7(4) . . . . ?
C12 C11 C21 C26 -128.0(3) . . . . ?
C16 C11 C21 C22 -130.1(3) . . . . ?
C12 C11 C21 C22 57.3(5) . . . . ?
Fe1 O2 C22 C23 138.3(2) . . . . ?
Fe1 O2 C22 C21 -48.0(4) . . . . ?
C26 C21 C22 O2 178.2(3) . . . . ?
C11 C21 C22 O2 -7.0(5) . . . . ?
C26 C21 C22 C23 -8.3(4) . . . . ?
C11 C21 C22 C23 166.4(3) . . . . ?
O2 C22 C23 C24 -179.0(3) . . . . ?
C21 C22 C23 C24 7.1(5) . . . . ?
O2 C22 C23 Si2 3.3(4) . . . . ?
C21 C22 C23 Si2 -170.6(2) . . . . ?
C61 Si2 C23 C24 114.3(3) . . . . ?
C71 Si2 C23 C24 -118.0(3) . . . . ?
C81 Si2 C23 C24 -0.8(3) . . . . ?
C61 Si2 C23 C22 -68.0(3) . . . . ?
C71 Si2 C23 C22 59.7(3) . . . . ?
C81 Si2 C23 C22 176.9(2) . . . . ?
C22 C23 C24 C25 -1.3(5) . . . . ?
Si2 C23 C24 C25 176.3(2) . . . . ?
C23 C24 C25 C26 -2.8(5) . . . . ?
C24 C25 C26 C21 1.2(5) . . . . ?
C22 C21 C26 C25 4.3(5) . . . . ?
C11 C21 C26 C25 -171.0(3) . . . . ?
C13 Si1 C31 C32 6.4(3) . . . . ?
C51 Si1 C31 C32 122.8(3) . . . . ?
C41 Si1 C31 C32 -124.2(3) . . . . ?
C13 Si1 C31 C36 -174.4(3) . . . . ?
C51 Si1 C31 C36 -58.0(4) . . . . ?
C41 Si1 C31 C36 55.0(4) . . . . ?
C36 C31 C32 C33 -0.9(6) . . . . ?
Si1 C31 C32 C33 178.4(3) . . . . ?
C31 C32 C33 C34 -0.4(7) . . . . ?
C32 C33 C34 C35 1.6(8) . . . . ?
C33 C34 C35 C36 -1.4(9) . . . . ?
C32 C31 C36 C35 1.0(6) . . . . ?
Si1 C31 C36 C35 -178.2(3) . . . . ?
C34 C35 C36 C31 0.1(8) . . . . ?
C13 Si1 C41 C42 -17.1(4) . . . . ?
C31 Si1 C41 C42 109.3(3) . . . . ?
C51 Si1 C41 C42 -133.5(3) . . . . ?
C13 Si1 C41 C46 165.0(2) . . . . ?
C31 Si1 C41 C46 -68.5(3) . . . . ?
C51 Si1 C41 C46 48.6(3) . . . . ?
C46 C41 C42 C43 1.0(5) . . . . ?
Si1 C41 C42 C43 -176.9(3) . . . . ?
C41 C42 C43 C44 0.2(6) . . . . ?
C42 C43 C44 C45 -0.5(6) . . . . ?
C43 C44 C45 C46 -0.5(6) . . . . ?
C44 C45 C46 C41 1.8(6) . . . . ?
C42 C41 C46 C45 -2.0(5) . . . . ?
Si1 C41 C46 C45 176.1(3) . . . . ?
C13 Si1 C51 C52 -64.1(3) . . . . ?
C31 Si1 C51 C52 176.9(3) . . . . ?
C41 Si1 C51 C52 60.2(3) . . . . ?
C13 Si1 C51 C56 112.8(3) . . . . ?
C31 Si1 C51 C56 -6.2(4) . . . . ?
C41 Si1 C51 C56 -122.9(3) . . . . ?
C56 C51 C52 C53 -0.9(6) . . . . ?
Si1 C51 C52 C53 176.2(3) . . . . ?
C51 C52 C53 C54 2.4(7) . . . . ?
C52 C53 C54 C55 -1.4(8) . . . . ?
C53 C54 C55 C56 -1.0(8) . . . . ?
C52 C51 C56 C55 -1.4(6) . . . . ?
Si1 C51 C56 C55 -178.3(3) . . . . ?
C54 C55 C56 C51 2.5(7) . . . . ?
C23 Si2 C61 C66 -31.4(3) . . . . ?
C71 Si2 C61 C66 -159.8(3) . . . . ?
C81 Si2 C61 C66 85.2(3) . . . . ?
C23 Si2 C61 C62 155.0(3) . . . . ?
C71 Si2 C61 C62 26.7(3) . . . . ?
C81 Si2 C61 C62 -88.3(3) . . . . ?
C66 C61 C62 C63 1.2(5) . . . . ?
Si2 C61 C62 C63 175.0(3) . . . . ?
C61 C62 C63 C64 -0.6(6) . . . . ?
C62 C63 C64 C65 -0.2(7) . . . . ?
C63 C64 C65 C66 0.3(7) . . . . ?
C64 C65 C66 C61 0.4(6) . . . . ?
C62 C61 C66 C65 -1.1(6) . . . . ?
Si2 C61 C66 C65 -175.1(3) . . . . ?
C23 Si2 C71 C76 -16.1(3) . . . . ?
C61 Si2 C71 C76 112.4(3) . . . . ?
C81 Si2 C71 C76 -133.7(3) . . . . ?
C23 Si2 C71 C72 162.2(3) . . . . ?
C61 Si2 C71 C72 -69.3(3) . . . . ?
C81 Si2 C71 C72 44.6(3) . . . . ?
C76 C71 C72 C73 -1.6(5) . . . . ?
Si2 C71 C72 C73 -180.0(3) . . . . ?
C71 C72 C73 C74 1.9(6) . . . . ?
C72 C73 C74 C75 0.2(6) . . . . ?
C73 C74 C75 C76 -2.5(6) . . . . ?
C72 C71 C76 C75 -0.9(5) . . . . ?
Si2 C71 C76 C75 177.5(3) . . . . ?
C74 C75 C76 C71 2.9(6) . . . . ?
C23 Si2 C81 C82 103.5(3) . . . . ?
C61 Si2 C81 C82 -16.9(3) . . . . ?
C71 Si2 C81 C82 -135.3(3) . . . . ?
C23 Si2 C81 C86 -73.5(3) . . . . ?
C61 Si2 C81 C86 166.0(3) . . . . ?
C71 Si2 C81 C86 47.6(3) . . . . ?
C86 C81 C82 C83 0.7(5) . . . . ?
Si2 C81 C82 C83 -176.5(3) . . . . ?
C81 C82 C83 C84 -0.3(6) . . . . ?
C82 C83 C84 C85 -0.2(6) . . . . ?
C83 C84 C85 C86 0.4(6) . . . . ?
C84 C85 C86 C81 0.0(5) . . . . ?
C82 C81 C86 C85 -0.5(5) . . . . ?
Si2 C81 C86 C85 176.7(3) . . . . ?
C1 N1 C101 C106 -11.9(15) . . . . ?
C1 N1 C101 C102 168.7(12) . . . . ?
C106 C101 C102 C103 1.4(6) . . . . ?
N1 C101 C102 C103 -179.1(3) . . . . ?
C106 C101 C102 C107 -176.4(4) . . . . ?
N1 C101 C102 C107 3.0(6) . . . . ?
C101 C102 C103 C104 0.7(6) . . . . ?
C107 C102 C103 C104 178.6(4) . . . . ?
C102 C103 C104 C105 -1.7(7) . . . . ?
C103 C104 C105 C106 0.5(7) . . . . ?
C104 C105 C106 C101 1.5(6) . . . . ?
C104 C105 C106 C108 -177.2(4) . . . . ?
C102 C101 C106 C105 -2.5(6) . . . . ?
N1 C101 C106 C105 178.0(3) . . . . ?
C102 C101 C106 C108 176.2(4) . . . . ?
N1 C101 C106 C108 -3.3(5) . . . . ?
C2 N2 C201 C206 -170.9(18) . . . . ?
C2 N2 C201 C202 8.2(21) . . . . ?
C206 C201 C202 C203 -0.7(5) . . . . ?
N2 C201 C202 C203 -179.7(3) . . . . ?
C206 C201 C202 C207 180.0(4) . . . . ?
N2 C201 C202 C207 0.9(5) . . . . ?
C201 C202 C203 C204 0.9(6) . . . . ?
C207 C202 C203 C204 -179.7(4) . . . . ?
C202 C203 C204 C205 -0.4(7) . . . . ?
C203 C204 C205 C206 -0.5(6) . . . . ?
C202 C201 C206 C205 -0.2(5) . . . . ?
N2 C201 C206 C205 178.8(3) . . . . ?
C202 C201 C206 C208 177.7(3) . . . . ?
N2 C201 C206 C208 -3.3(5) . . . . ?
C204 C205 C206 C201 0.8(6) . . . . ?
C204 C205 C206 C208 -177.1(4) . . . . ?
C3 N3 C301 C302 -140.9(40) . . . . ?
C3 N3 C301 C306 39.0(42) . . . . ?
C306 C301 C302 C303 0.3(6) . . . . ?
N3 C301 C302 C303 -179.8(3) . . . . ?
C306 C301 C302 C307 -179.4(4) . . . . ?
N3 C301 C302 C307 0.5(5) . . . . ?
C301 C302 C303 C304 -1.0(6) . . . . ?
C307 C302 C303 C304 178.7(4) . . . . ?
C302 C303 C304 C305 0.8(7) . . . . ?
C303 C304 C305 C306 0.1(7) . . . . ?
C304 C305 C306 C301 -0.8(6) . . . . ?
C304 C305 C306 C308 179.3(4) . . . . ?
C302 C301 C306 C305 0.6(6) . . . . ?
N3 C301 C306 C305 -179.3(3) . . . . ?
C302 C301 C306 C308 -179.5(4) . . . . ?
N3 C301 C306 C308 0.6(5) . . . . ?
C4 N4 C401 C402 -16.7(60) . . . . ?
C4 N4 C401 C406 162.1(57) . . . . ?
C406 C401 C402 C403 1.4(5) . . . . ?
N4 C401 C402 C403 -179.9(3) . . . . ?
C406 C401 C402 C407 -178.1(3) . . . . ?
N4 C401 C402 C407 0.6(5) . . . . ?
C401 C402 C403 C404 -1.1(5) . . . . ?
C407 C402 C403 C404 178.5(4) . . . . ?
C402 C403 C404 C405 0.0(6) . . . . ?
C403 C404 C405 C406 0.8(6) . . . . ?
C404 C405 C406 C401 -0.5(5) . . . . ?
C404 C405 C406 C408 179.9(4) . . . . ?
C402 C401 C406 C405 -0.6(5) . . . . ?
N4 C401 C406 C405 -179.3(3) . . . . ?
C402 C401 C406 C408 179.0(4) . . . . ?
N4 C401 C406 C408 0.3(5) . . . . ?
